data_1517881
loop_
_publ_author_name
'Zhang, Zuolun'
'Edkins, Robert M.'
'Nitsch, J\"orn'
'Fucke, Katharina'
'Steffen, Andreas'
'Longobardi, Lauren E.'
'Stephan, Douglas W.'
'Lambert, Christoph'
'Marder, Todd B.'

_publ_section_title
;
 Optical and electronic properties of air-stable organoboron compounds
 with strongly electron-accepting bis(fluoromesityl)boryl groups
;
_journal_issue 1
_journal_name_full 'Chem. Sci.'
_journal_page_first 308
_journal_paper_doi 10.1039/C4SC02410A
_journal_volume 6
_journal_year 2015
_chemical_formula_moiety 'C26 H24 F18 Li2 O2'
_chemical_formula_sum 'C26 H24 F18 Li2 O2'
_chemical_formula_weight 724.33
_space_group_crystal_system triclinic
_space_group_IT_number 2
_space_group_name_Hall '-P 1'
_space_group_name_H-M_alt 'P -1'
_symmetry_space_group_name_Hall '-P 1'
_symmetry_space_group_name_H-M 'P -1'
_atom_sites_solution_primary iterative
_audit_creation_date 2013-04-29
_audit_creation_method
;
  Olex2 1.2-beta
  (compiled Apr 23 2013 17:59:47, GUI svn.r4466)
;
_cell_angle_alpha 84.024(2)
_cell_angle_beta 74.906(2)
_cell_angle_gamma 69.739(2)
_cell_formula_units_Z 2
_cell_length_a 9.0486(5)
_cell_length_b 12.7853(7)
_cell_length_c 14.6892(8)
_cell_measurement_reflns_used 9897
_cell_measurement_temperature 100
_cell_measurement_theta_max 27.13
_cell_measurement_theta_min 2.47
_cell_volume 1539.05(15)
_computing_data_reduction 'SAINT v8.27A (Bruker, 2012)'
_computing_molecular_graphics
;
O. V. Dolomanov, L. J. Bourhis, R. J. Gildea, J. A. K. Howard and H. Puschmann,
OLEX2: a complete structure solution, refinement and analysis program.
J. Appl. Cryst. (2009). 42, 339-341.
;
_computing_publication_material
;
O. V. Dolomanov, L. J. Bourhis, R. J. Gildea, J. A. K. Howard and H. Puschmann,
OLEX2: a complete structure solution, refinement and analysis program.
J. Appl. Cryst. (2009). 42, 339-341.
;
_computing_structure_refinement
;
olex2.refine (L.J. Bourhis, O.V. Dolomanov, R.J. Gildea, J.A.K. Howard,
H. Puschmann, in preparation, 2011)
;
_computing_structure_solution
;
olex2.solve (L.J. Bourhis, O.V. Dolomanov, R.J. Gildea, J.A.K. Howard,
H. Puschmann, in preparation, 2011)
;
_diffrn_ambient_temperature 100.0
_diffrn_detector 'Bruker PHOTON area detector'
_diffrn_detector_area_resol_mean 7.9
_diffrn_detector_type 'CCD area detector'
_diffrn_measured_fraction_theta_full 0.9993
_diffrn_measured_fraction_theta_max 0.9993
_diffrn_measurement_device 'four-circle diffractometer'
_diffrn_measurement_device_type 'Bruker PHOTON area detector'
_diffrn_measurement_method '\w and \f scans'
_diffrn_radiation_monochromator 'mirror optics'
_diffrn_radiation_probe x-ray
_diffrn_radiation_type 'Mo K\a'
_diffrn_radiation_wavelength 0.71073
_diffrn_radiation_xray_symbol K-L~3~
_diffrn_reflns_av_R_equivalents 0.0270
_diffrn_reflns_av_unetI/netI 0.0177
_diffrn_reflns_limit_h_max 10
_diffrn_reflns_limit_h_min -11
_diffrn_reflns_limit_k_max 16
_diffrn_reflns_limit_k_min -16
_diffrn_reflns_limit_l_max 18
_diffrn_reflns_limit_l_min -18
_diffrn_reflns_number 41365
_diffrn_reflns_theta_full 25.9998
_diffrn_reflns_theta_max 26.00
_diffrn_reflns_theta_min 2.47
_diffrn_source 'microfocus sealed X-ray tube'
_diffrn_standards_number 0
_exptl_absorpt_coefficient_mu 0.170
_exptl_absorpt_correction_T_max 0.9932
_exptl_absorpt_correction_T_min 0.9201
_exptl_absorpt_correction_type numerical
_exptl_absorpt_process_details
;
SADABS-2012/1 (Bruker,2012) was used for absorption correction.
wR2(int) was 0.0636 before and 0.0417 after correction.
The Ratio of minimum to maximum transmission is 0.9264.
The \l/2 correction factor is 0.0015.
;
_exptl_crystal_colour 'clear orangish colourless'
_exptl_crystal_colour_lustre clear
_exptl_crystal_colour_modifier orangish
_exptl_crystal_colour_primary colourless
_exptl_crystal_density_diffrn 1.5629
_exptl_crystal_description block
_exptl_crystal_F_000 728.7990
_exptl_crystal_preparation 'soaked in perfluoro polyether oil'
_exptl_crystal_size_max 0.441
_exptl_crystal_size_mid 0.335
_exptl_crystal_size_min 0.17
_refine_diff_density_max 0.9532
_refine_diff_density_min -0.8762
_refine_diff_density_rms 0.1032
_refine_ls_d_res_high 0.8107
_refine_ls_d_res_low 8.2397
_refine_ls_goodness_of_fit_ref 1.0614
_refine_ls_hydrogen_treatment mixed
_refine_ls_matrix_type full
_refine_ls_number_constraints 36
_refine_ls_number_parameters 436
_refine_ls_number_reflns 6046
_refine_ls_number_restraints 0
_refine_ls_restrained_S_all 1.0614
_refine_ls_R_factor_all 0.0557
_refine_ls_R_factor_gt 0.0495
_refine_ls_shift/su_max 0.0274
_refine_ls_shift/su_mean 0.0040
_refine_ls_structure_factor_coef Fsqd
_refine_ls_weighting_details 'w=1/[\s^2^(Fo^2^)+(0.0800P)^2^+1.2262P] where P=(Fo^2^+2Fc^2^)/3'
_refine_ls_weighting_scheme calc
_refine_ls_wR_factor_ref 0.1391
_reflns_Friedel_coverage 0.0
_reflns_limit_h_max 11
_reflns_limit_h_min -10
_reflns_limit_k_max 15
_reflns_limit_k_min -15
_reflns_limit_l_max 18
_reflns_limit_l_min 0
_reflns_number_gt 5292
_reflns_number_total 6046
_reflns_threshold_expression I>=2u(I)
_cod_data_source_file c4sc02410a2.cif
_cod_data_source_block 13S052
_cod_depositor_comments
;
The following automatic conversions were performed:

'_diffrn_radiation_probe' value 'X-ray' changed to 'x-ray' according
to
/usr/data/users/saulius/crontab/automatic-downloads/rss-feeds/RSC/lib/dictionaries/cif_core.dic
dictionary named 'cif_core.dic' version 2.4.2 from 2011-04-26.

Automatic conversion script
Id: cif_fix_values 2827 2014-09-09 07:05:25Z andrius 

 Adding full bibliography for 1517881--1517885.cif.
;
_cod_database_code 1517881
_olex2_refinement_description
;
1. Fixed Uiso
 At 1.2 times of:
  All C(H) groups, All C(H,H) groups
 At 1.5 times of:
  All C(H,H,H) groups
2.a Secondary CH2 refined with riding coordinates:
 C24(H24a,H24b), C25(H25a,H25b), C21(H21a,H21b), C20(H20a,H20b)
2.b Aromatic/amide H refined with riding coordinates:
 C12(H12), C14(H14), C5(H5), C3(H3)
2.c Idealised Me refined as rotating group:
 C23(H23a,H23b,H23c), C22(H22a,H22b,H22c), C26(H26a,H26b,H26c), C19(H19a,H19b,
 H19c)
;

loop_
_space_group_symop_id
_space_group_symop_operation_xyz
1 x,y,z
2 -x,-y,-z

loop_
_atom_site_label
_atom_site_type_symbol
_atom_site_fract_x
_atom_site_fract_y
_atom_site_fract_z
_atom_site_U_iso_or_equiv
_atom_site_adp_type
_atom_site_occupancy
_atom_site_refinement_flags_posn
F17 F 0.03945(14) 0.84670(10) 0.07745(9) 0.0272(3) Uani 1.000000 .
F10 F 0.19483(14) 0.85402(9) 0.42551(8) 0.0246(3) Uani 1.000000 .
F18 F 0.28538(13) 0.75607(9) 0.08667(8) 0.0241(3) Uani 1.000000 .
F1 F 0.04373(13) 0.68650(9) 0.22968(8) 0.0257(3) Uani 1.000000 .
F11 F 0.38976(14) 0.92158(11) 0.37892(9) 0.0302(3) Uani 1.000000 .
F8 F 0.43865(15) 0.63753(11) 0.45794(8) 0.0303(3) Uani 1.000000 .
F12 F 0.15614(16) 1.02446(10) 0.45471(8) 0.0307(3) Uani 1.000000 .
F9 F 0.53810(15) 0.69055(10) 0.31931(8) 0.0274(3) Uani 1.000000 .
F2 F 0.13252(16) 0.55426(12) 0.13106(9) 0.0378(3) Uani 1.000000 .
F16 F 0.23588(17) 0.89237(11) -0.01273(8) 0.0347(3) Uani 1.000000 .
F7 F 0.67687(14) 0.54192(11) 0.38238(10) 0.0357(3) Uani 1.000000 .
O2 O -0.08203(15) 0.77429(11) 0.42060(9) 0.0199(3) Uani 1.000000 .
O1 O 0.61822(16) 0.70266(12) 0.11597(10) 0.0234(3) Uani 1.000000 .
F3 F -0.01590(15) 0.53730(12) 0.26698(11) 0.0413(4) Uani 1.000000 .
F15 F -0.06596(18) 1.27629(11) 0.10482(11) 0.0413(3) Uani 1.000000 .
F14 F 0.14809(19) 1.29050(11) 0.12933(11) 0.0429(4) Uani 1.000000 .
F13 F -0.0630(2) 1.31460(11) 0.24317(10) 0.0490(4) Uani 1.000000 .
F4 F 0.6672(2) 0.19529(12) 0.23326(16) 0.0735(6) Uani 1.000000 .
F6 F 0.5554(3) 0.18971(14) 0.37850(15) 0.0826(7) Uani 1.000000 .
C14 C 0.1053(2) 1.05213(16) 0.12620(14) 0.0204(4) Uani 1.000000 .
C1 C 0.3171(2) 0.59403(15) 0.29449(12) 0.0164(4) Uani 1.000000 .
C3 C 0.3168(2) 0.40783(16) 0.26016(14) 0.0222(4) Uani 1.000000 .
C16 C 0.2297(2) 0.94678(16) 0.38803(13) 0.0204(4) Uani 1.000000 .
C9 C 0.5271(2) 0.59881(16) 0.37250(13) 0.0210(4) Uani 1.000000 .
C15 C 0.1654(2) 0.93947(15) 0.14892(13) 0.0180(4) Uani 1.000000 .
C2 C 0.2535(2) 0.52407(15) 0.26078(13) 0.0175(4) Uani 1.000000 .
F5 F 0.4336(2) 0.17905(12) 0.28075(19) 0.0755(7) Uani 1.000000 .
C12 C 0.1223(2) 1.09532(16) 0.27743(14) 0.0204(4) Uani 1.000000 .
C18 C 0.1818(2) 0.85986(16) 0.07552(13) 0.0209(4) Uani 1.000000 .
C4 C 0.4534(2) 0.35494(16) 0.29463(15) 0.0244(4) Uani 1.000000 .
C5 C 0.5231(2) 0.41762(16) 0.33067(14) 0.0222(4) Uani 1.000000 .
C10 C 0.2071(2) 0.89657(15) 0.23434(13) 0.0171(4) Uani 1.000000 .
C13 C 0.0831(2) 1.13007(15) 0.19146(14) 0.0213(4) Uani 1.000000 .
C7 C 0.1053(2) 0.57490(15) 0.22239(13) 0.0193(4) Uani 1.000000 .
C6 C 0.4541(2) 0.53292(15) 0.32979(13) 0.0184(4) Uani 1.000000 .
C11 C 0.1819(2) 0.98159(15) 0.29632(13) 0.0178(4) Uani 1.000000 .
C23 C -0.2136(2) 0.92403(16) 0.32439(15) 0.0258(4) Uani 1.000000 .
C17 C 0.0241(3) 1.25225(17) 0.16764(16) 0.0293(5) Uani 1.000000 .
C24 C -0.2341(2) 0.83567(17) 0.39723(15) 0.0243(4) Uani 1.000000 .
C8 C 0.5289(3) 0.23086(18) 0.29364(18) 0.0334(5) Uani 1.000000 .
C25 C -0.1060(3) 0.70000(19) 0.49878(15) 0.0295(5) Uani 1.000000 .
C22 C 0.6225(3) 0.52846(19) 0.06712(16) 0.0308(5) Uani 1.000000 .
C21 C 0.7182(2) 0.58776(19) 0.09685(16) 0.0298(5) Uani 1.000000 .
C26 C 0.0498(3) 0.6411(2) 0.52743(16) 0.0347(5) Uani 1.000000 .
C19 C 0.6145(3) 0.8912(2) 0.11728(19) 0.0388(5) Uani 1.000000 .
C20 C 0.7138(3) 0.77085(19) 0.12134(16) 0.0306(5) Uani 1.000000 .
Li1 Li 0.3991(4) 0.7318(3) 0.2041(2) 0.0220(6) Uani 1.000000 .
Li2 Li 0.1311(4) 0.7608(3) 0.3316(2) 0.0216(6) Uani 1.000000 .
H12 H 0.1086(2) 1.14817(16) 0.32249(14) 0.0245(5) Uiso 1.000000 R
H14 H 0.0798(2) 1.07515(16) 0.06690(14) 0.0245(5) Uiso 1.000000 R
H5 H 0.6160(2) 0.38231(16) 0.35534(14) 0.0267(5) Uiso 1.000000 R
H3 H 0.2670(2) 0.36570(16) 0.23648(14) 0.0266(5) Uiso 1.000000 R
H23a H -0.1355(14) 0.88907(18) 0.2670(4) 0.0387(6) Uiso 1.000000 GR
H23b H -0.3184(4) 0.9659(9) 0.3099(8) 0.0387(6) Uiso 1.000000 GR
H23c H -0.1736(18) 0.9749(8) 0.3487(4) 0.0387(6) Uiso 1.000000 GR
H24a H -0.2743(2) 0.78408(17) 0.37274(15) 0.0292(5) Uiso 1.000000 R
H24b H -0.3154(2) 0.87067(17) 0.45464(15) 0.0292(5) Uiso 1.000000 R
H25a H -0.1882(3) 0.74275(19) 0.55265(15) 0.0355(5) Uiso 1.000000 R
H25b H -0.1471(3) 0.64454(19) 0.48103(15) 0.0355(5) Uiso 1.000000 R
H22a H 0.5846(17) 0.5666(8) 0.0119(7) 0.0462(7) Uiso 1.000000 GR
H22b H 0.6912(7) 0.4514(4) 0.0511(12) 0.0462(7) Uiso 1.000000 GR
H22c H 0.5289(12) 0.5285(12) 0.1189(4) 0.0462(7) Uiso 1.000000 GR
H21a H 0.8164(2) 0.58433(19) 0.04618(16) 0.0358(5) Uiso 1.000000 R
H21b H 0.7532(2) 0.55138(19) 0.15415(16) 0.0358(5) Uiso 1.000000 R
H26a H 0.1291(8) 0.5954(12) 0.4753(5) 0.0521(8) Uiso 1.000000 GR
H26b H 0.0920(11) 0.6961(2) 0.5432(12) 0.0521(8) Uiso 1.000000 GR
H26c H 0.0303(5) 0.5932(12) 0.5826(8) 0.0521(8) Uiso 1.000000 GR
H19a H 0.5751(19) 0.9064(4) 0.0595(7) 0.0581(8) Uiso 1.000000 GR
H19b H 0.5218(13) 0.9088(4) 0.1722(7) 0.0581(8) Uiso 1.000000 GR
H19c H 0.6814(7) 0.9372(2) 0.1175(14) 0.0581(8) Uiso 1.000000 GR
H20a H 0.7498(3) 0.75431(19) 0.18095(16) 0.0367(6) Uiso 1.000000 R
H20b H 0.8114(3) 0.75378(19) 0.06820(16) 0.0367(6) Uiso 1.000000 R

loop_
_atom_site_aniso_label
_atom_site_aniso_U_11
_atom_site_aniso_U_22
_atom_site_aniso_U_33
_atom_site_aniso_U_12
_atom_site_aniso_U_13
_atom_site_aniso_U_23
F17 0.0283(6) 0.0273(6) 0.0339(7) -0.0109(5) -0.0181(5) -0.0008(5)
F10 0.0329(6) 0.0249(6) 0.0208(6) -0.0142(5) -0.0103(5) 0.0048(4)
F18 0.0266(6) 0.0200(6) 0.0259(6) -0.0039(4) -0.0105(5) -0.0037(4)
F1 0.0236(6) 0.0190(6) 0.0355(7) -0.0016(4) -0.0160(5) -0.0019(5)
F11 0.0231(6) 0.0427(7) 0.0309(7) -0.0140(5) -0.0145(5) 0.0049(5)
F8 0.0328(6) 0.0427(7) 0.0185(6) -0.0163(6) -0.0049(5) -0.0037(5)
F12 0.0435(7) 0.0270(6) 0.0214(6) -0.0081(5) -0.0104(5) -0.0058(5)
F9 0.0343(6) 0.0313(6) 0.0259(6) -0.0200(5) -0.0132(5) 0.0071(5)
F2 0.0378(7) 0.0443(8) 0.0262(7) 0.0014(6) -0.0152(5) -0.0130(6)
F16 0.0581(8) 0.0327(7) 0.0171(6) -0.0223(6) -0.0061(5) 0.0018(5)
F7 0.0204(6) 0.0380(7) 0.0514(8) -0.0053(5) -0.0196(6) 0.0005(6)
O2 0.0158(6) 0.0224(7) 0.0206(7) -0.0060(5) -0.0045(5) 0.0029(5)
O1 0.0182(6) 0.0303(8) 0.0231(7) -0.0108(6) -0.0038(5) 0.0001(6)
F3 0.0245(6) 0.0487(8) 0.0586(9) -0.0237(6) -0.0181(6) 0.0272(7)
F15 0.0530(8) 0.0224(6) 0.0537(9) -0.0062(6) -0.0340(7) 0.0084(6)
F14 0.0555(9) 0.0285(7) 0.0559(9) -0.0256(6) -0.0217(7) 0.0138(6)
F13 0.0739(11) 0.0198(6) 0.0385(8) 0.0012(7) -0.0104(7) -0.0032(6)
F4 0.0501(10) 0.0246(8) 0.1077(16) -0.0025(7) 0.0349(10) -0.0093(8)
F6 0.1298(19) 0.0289(8) 0.0662(12) 0.0070(10) -0.0351(12) 0.0108(8)
C14 0.0205(9) 0.0219(9) 0.0208(9) -0.0081(7) -0.0080(7) 0.0031(7)
C1 0.0146(8) 0.0184(9) 0.0144(8) -0.0053(7) -0.0015(6) 0.0022(7)
C3 0.0203(9) 0.0196(9) 0.0255(10) -0.0082(7) -0.0010(7) -0.0016(7)
C16 0.0217(9) 0.0212(9) 0.0204(9) -0.0087(7) -0.0057(7) -0.0021(7)
C9 0.0172(8) 0.0256(10) 0.0193(9) -0.0057(7) -0.0063(7) 0.0041(7)
C15 0.0169(8) 0.0203(9) 0.0199(9) -0.0086(7) -0.0062(7) 0.0001(7)
C2 0.0147(8) 0.0197(9) 0.0160(8) -0.0059(7) -0.0005(7) 0.0012(7)
F5 0.0491(10) 0.0197(7) 0.159(2) -0.0098(7) -0.0296(11) -0.0027(10)
C12 0.0204(9) 0.0197(9) 0.0234(10) -0.0083(7) -0.0061(7) -0.0022(7)
C18 0.0243(9) 0.0205(9) 0.0201(9) -0.0085(7) -0.0092(7) 0.0031(7)
C4 0.0232(9) 0.0168(9) 0.0278(10) -0.0045(7) -0.0009(8) 0.0025(8)
C5 0.0164(8) 0.0233(10) 0.0219(9) -0.0025(7) -0.0038(7) 0.0051(7)
C10 0.0151(8) 0.0179(8) 0.0202(9) -0.0075(7) -0.0054(7) 0.0012(7)
C13 0.0210(9) 0.0174(9) 0.0268(10) -0.0073(7) -0.0078(7) 0.0025(7)
C7 0.0203(9) 0.0196(9) 0.0198(9) -0.0095(7) -0.0038(7) -0.0009(7)
C6 0.0149(8) 0.0221(9) 0.0162(9) -0.0058(7) -0.0016(7) 0.0015(7)
C11 0.0152(8) 0.0208(9) 0.0195(9) -0.0083(7) -0.0052(7) 0.0011(7)
C23 0.0211(9) 0.0206(9) 0.0342(11) -0.0030(7) -0.0103(8) 0.0021(8)
C17 0.0382(12) 0.0201(10) 0.0303(11) -0.0082(9) -0.0121(9) 0.0009(8)
C24 0.0162(9) 0.0270(10) 0.0300(11) -0.0065(8) -0.0072(8) 0.0004(8)
C8 0.0278(11) 0.0196(10) 0.0465(14) -0.0039(8) -0.0050(9) 0.0034(9)
C25 0.0253(10) 0.0327(11) 0.0274(11) -0.0108(9) -0.0030(8) 0.0088(9)
C22 0.0285(10) 0.0325(11) 0.0275(11) -0.0082(9) -0.0004(8) -0.0066(9)
C21 0.0210(9) 0.0353(12) 0.0292(11) -0.0064(8) -0.0034(8) -0.0007(9)
C26 0.0276(11) 0.0431(13) 0.0246(11) -0.0063(9) -0.0037(8) 0.0118(9)
C19 0.0342(12) 0.0396(13) 0.0495(15) -0.0231(10) -0.0091(10) 0.0044(11)
C20 0.0254(10) 0.0419(12) 0.0308(11) -0.0203(9) -0.0061(8) 0.0024(9)
Li1 0.0202(15) 0.0217(16) 0.0228(16) -0.0072(12) -0.0033(12) 0.0017(12)
Li2 0.0188(14) 0.0211(15) 0.0237(16) -0.0063(12) -0.0046(12) 0.0021(12)

loop_
_atom_type_symbol
_atom_type_scat_dispersion_real
_atom_type_scat_dispersion_imag
_atom_type_scat_source
_atom_type_scat_dispersion_source
H 0.00000 0.00000 'International Tables Volume C Table 6.1.1.4 (pp. 500-502)' 'Henke, Gullikson and Davis, At. Data and Nucl. Data Tables, 1993, 54, 2'
C 0.00347 0.00161 'International Tables Volume C Table 6.1.1.4 (pp. 500-502)' 'Henke, Gullikson and Davis, At. Data and Nucl. Data Tables, 1993, 54, 2'
F 0.01794 0.01033 'International Tables Volume C Table 6.1.1.4 (pp. 500-502)' 'Henke, Gullikson and Davis, At. Data and Nucl. Data Tables, 1993, 54, 2'
O 0.01158 0.00611 'International Tables Volume C Table 6.1.1.4 (pp. 500-502)' 'Henke, Gullikson and Davis, At. Data and Nucl. Data Tables, 1993, 54, 2'
Li -0.00003 0.00005 'International Tables Volume C Table 6.1.1.4 (pp. 500-502)' 'Henke, Gullikson and Davis, At. Data and Nucl. Data Tables, 1993, 54, 2'

loop_
_geom_angle_atom_site_label_1
_geom_angle_atom_site_label_2
_geom_angle_atom_site_label_3
_geom_angle
Li2 F10 C16 116.43(13)
Li1 F18 C18 116.30(13)
Li2 F1 C7 115.52(13)
Li1 F9 C9 114.54(13)
C25 O2 C24 110.19(14)
Li2 O2 C24 122.51(14)
Li2 O2 C25 124.57(14)
C20 O1 C21 111.62(15)
Li1 O1 C21 117.60(15)
Li1 O1 C20 119.07(15)
C13 C14 C15 118.82(17)
C6 C1 C2 112.05(16)
Li1 C1 C2 123.53(15)
Li1 C1 C6 102.67(14)
Li2 C1 C2 111.33(14)
Li2 C1 C6 131.40(16)
Li2 C1 Li1 69.51(12)
C4 C3 C2 118.87(18)
F11 C16 F10 105.65(15)
F12 C16 F10 106.07(15)
F12 C16 F11 106.05(15)
C11 C16 F10 112.04(15)
C11 C16 F11 112.56(15)
C11 C16 F12 113.85(16)
F9 C9 F8 105.28(15)
F7 C9 F8 106.35(15)
F7 C9 F9 106.04(15)
C6 C9 F8 112.94(15)
C6 C9 F9 111.62(15)
C6 C9 F7 113.97(16)
C18 C15 C14 115.72(16)
C10 C15 C14 125.16(17)
C10 C15 C18 119.10(16)
C3 C2 C1 125.12(17)
C7 C2 C1 119.30(16)
C7 C2 C3 115.58(16)
C11 C12 C13 118.66(17)
F18 C18 F17 105.75(15)
F16 C18 F17 105.69(15)
F16 C18 F18 106.15(15)
C15 C18 F17 112.42(16)
C15 C18 F18 112.78(15)
C15 C18 F16 113.42(15)
C5 C4 C3 119.91(18)
C8 C4 C3 121.27(19)
C8 C4 C5 118.82(18)
C6 C5 C4 118.51(17)
C11 C10 C15 112.24(16)
Li1 C10 C15 107.23(15)
Li1 C10 C11 131.73(15)
Li2 C10 C15 127.99(15)
Li2 C10 C11 104.27(15)
Li2 C10 Li1 69.66(12)
C12 C13 C14 120.00(17)
C17 C13 C14 120.06(18)
C17 C13 C12 119.88(18)
F2 C7 F1 105.68(15)
F3 C7 F1 105.75(15)
F3 C7 F2 105.87(16)
C2 C7 F1 113.16(15)
C2 C7 F2 113.17(15)
C2 C7 F3 112.55(15)
C9 C6 C1 116.78(16)
C5 C6 C1 125.52(17)
C5 C6 C9 117.68(16)
C12 C11 C16 117.35(16)
C10 C11 C16 117.48(16)
C10 C11 C12 125.12(17)
F14 C17 F15 105.52(18)
F13 C17 F15 107.44(18)
F13 C17 F14 105.95(17)
C13 C17 F15 113.04(17)
C13 C17 F14 111.67(17)
C13 C17 F13 112.70(18)
C23 C24 O2 110.35(15)
F6 C8 F4 106.4(2)
F5 C8 F4 109.0(2)
F5 C8 F6 101.7(2)
C4 C8 F4 113.78(19)
C4 C8 F6 111.5(2)
C4 C8 F5 113.52(18)
C26 C25 O2 110.52(16)
C22 C21 O1 109.03(16)
C19 C20 O1 109.63(17)
F9 Li1 F18 174.07(17)
O1 Li1 F18 91.24(14)
O1 Li1 F9 84.58(12)
C1 Li1 F18 103.72(14)
C1 Li1 F9 75.28(11)
C1 Li1 O1 123.21(16)
C10 Li1 F18 77.58(12)
C10 Li1 F9 108.30(15)
C10 Li1 O1 126.24(17)
C10 Li1 C1 110.51(14)
Li2 Li1 F18 94.41(14)
Li2 Li1 F9 89.67(13)
Li2 Li1 O1 174.14(18)
Li2 Li1 C1 53.79(11)
Li2 Li1 C10 56.83(11)
F1 Li2 F10 172.58(16)
O2 Li2 F10 92.27(14)
O2 Li2 F1 85.98(12)
C1 Li2 F10 112.77(14)
C1 Li2 F1 74.18(11)
C1 Li2 O2 120.58(16)
C10 Li2 F10 76.07(11)
C10 Li2 F1 99.38(13)
C10 Li2 O2 128.37(16)
C10 Li2 C1 110.11(14)
Li1 Li2 F10 93.98(13)
Li1 Li2 F1 87.81(13)
Li1 Li2 O2 173.75(18)
Li1 Li2 C1 56.71(11)
Li1 Li2 C10 53.51(11)

loop_
_geom_bond_atom_site_label_1
_geom_bond_atom_site_label_2
_geom_bond_distance
F17 C18 1.349(2)
F10 C16 1.357(2)
F10 Li2 2.211(3)
F18 C18 1.356(2)
F18 Li1 2.174(3)
F1 C7 1.345(2)
F1 Li2 2.281(3)
F11 C16 1.343(2)
F8 C9 1.339(2)
F12 C16 1.339(2)
F9 C9 1.358(2)
F9 Li1 2.277(3)
F2 C7 1.337(2)
F16 C18 1.338(2)
F7 C9 1.336(2)
O2 C24 1.439(2)
O2 C25 1.433(2)
O2 Li2 1.990(3)
O1 C21 1.445(3)
O1 C20 1.444(2)
O1 Li1 2.000(3)
F3 C7 1.337(2)
F15 C17 1.330(3)
F14 C17 1.344(3)
F13 C17 1.335(3)
F4 C8 1.293(3)
F6 C8 1.349(3)
C14 C15 1.391(3)
C14 C13 1.383(3)
C1 C2 1.405(3)
C1 C6 1.413(2)
C1 Li1 2.306(4)
C1 Li2 2.226(4)
C3 C2 1.395(3)
C3 C4 1.384(3)
C16 C11 1.498(3)
C9 C6 1.500(3)
C15 C18 1.504(3)
C15 C10 1.406(3)
C2 C7 1.501(2)
F5 C8 1.313(3)
C12 C13 1.387(3)
C12 C11 1.390(3)
C4 C5 1.391(3)
C4 C8 1.494(3)
C5 C6 1.388(3)
C10 C11 1.410(3)
C10 Li1 2.216(4)
C10 Li2 2.307(4)
C13 C17 1.501(3)
C23 C24 1.498(3)
C25 C26 1.497(3)
C22 C21 1.496(3)
C19 C20 1.493(3)
Li1 Li2 2.585(4)
